data_7236513
loop_
_publ_author_name
'Deng, Ye'
'Yao, Zhao-Yu'
'Wang, Peng'
'Zhao, Yue'
'Kang, Yan-Shang'
'Azam, Mohammad'
'Al-Resayes, Saud I.'
'Sun, Wei-Yin'

_publ_section_title
;
 Sorption and sensing properties of coordination polymers with mixed
 1,3,5-tri(1-imidazolyl)benzene and 2,6-naphthalenedicarboxylate ligands
;
_journal_issue 71
_journal_name_full 'RSC Advances'
_journal_page_first 44639
_journal_paper_doi 10.1039/C7RA08165K
_journal_volume 7
_journal_year 2017
_chemical_formula_sum 'C84 H84 Co4 N24 O28 S2'
_chemical_formula_weight 2177.59
_space_group_crystal_system monoclinic
_space_group_IT_number 15
_space_group_name_Hall '-C 2yc'
_space_group_name_H-M_alt 'C 1 2/c 1'
_atom_sites_solution_hydrogens mixed
_audit_creation_method SHELXL-2016/6
_audit_update_record
;
2017-09-09 deposited with the CCDC.
2017-09-11 downloaded from the CCDC.
;
_cell_angle_alpha 90
_cell_angle_beta 125.9900(10)
_cell_angle_gamma 90
_cell_formula_units_Z 2
_cell_length_a 22.802(2)
_cell_length_b 13.5397(12)
_cell_length_c 17.2991(15)
_cell_measurement_reflns_used 2872
_cell_measurement_temperature 293(2)
_cell_measurement_theta_max 26.54
_cell_measurement_theta_min 2.41
_cell_volume 4321.3(7)
_computing_cell_refinement 'Bruker SAINT'
_computing_data_collection 'Bruker APEX2'
_computing_data_reduction 'Bruker SAINT'
_computing_molecular_graphics 'Bruker SHELXTL'
_computing_publication_material 'Bruker SHELXTL'
_computing_structure_refinement 'SHELXL-2016/6 (Sheldrick, 2016)'
_computing_structure_solution 'SHELXT 2014/4 (Sheldrick, 2014)'
_diffrn_ambient_temperature 293(2)
_diffrn_measured_fraction_theta_full 0.992
_diffrn_measured_fraction_theta_max 0.992
_diffrn_measurement_device_type 'Bruker APEX-II CCD'
_diffrn_measurement_method 'phi and omega scans'
_diffrn_radiation_type MoK\a
_diffrn_radiation_wavelength 0.71073
_diffrn_reflns_av_R_equivalents 0.0504
_diffrn_reflns_av_unetI/netI 0.0444
_diffrn_reflns_Laue_measured_fraction_full 0.992
_diffrn_reflns_Laue_measured_fraction_max 0.992
_diffrn_reflns_limit_h_max 24
_diffrn_reflns_limit_h_min -27
_diffrn_reflns_limit_k_max 16
_diffrn_reflns_limit_k_min -16
_diffrn_reflns_limit_l_max 20
_diffrn_reflns_limit_l_min -20
_diffrn_reflns_number 14338
_diffrn_reflns_point_group_measured_fraction_full 0.992
_diffrn_reflns_point_group_measured_fraction_max 0.992
_diffrn_reflns_theta_full 25.010
_diffrn_reflns_theta_max 25.010
_diffrn_reflns_theta_min 2.208
_exptl_absorpt_coefficient_mu 0.903
_exptl_absorpt_correction_T_max 0.7456
_exptl_absorpt_correction_T_min 0.6511
_exptl_absorpt_correction_type multi-scan
_exptl_absorpt_process_details sadabs
_exptl_crystal_colour purple
_exptl_crystal_density_diffrn 1.674
_exptl_crystal_description block
_exptl_crystal_F_000 2240
_exptl_crystal_size_max 0.270
_exptl_crystal_size_mid 0.210
_exptl_crystal_size_min 0.180
_refine_diff_density_max 0.610
_refine_diff_density_min -0.581
_refine_diff_density_rms 0.083
_refine_ls_extinction_method none
_refine_ls_goodness_of_fit_ref 0.991
_refine_ls_hydrogen_treatment constr
_refine_ls_matrix_type full
_refine_ls_number_parameters 371
_refine_ls_number_reflns 3793
_refine_ls_number_restraints 126
_refine_ls_restrained_S_all 0.979
_refine_ls_R_factor_all 0.0587
_refine_ls_R_factor_gt 0.0458
_refine_ls_shift/su_max 0.000
_refine_ls_shift/su_mean 0.000
_refine_ls_structure_factor_coef Fsqd
_refine_ls_weighting_details 'w=1/[\s^2^(Fo^2^)+(0.0758P)^2^+12.9434P] where P=(Fo^2^+2Fc^2^)/3'
_refine_ls_weighting_scheme calc
_refine_ls_wR_factor_gt 0.1239
_refine_ls_wR_factor_ref 0.1353
_reflns_Friedel_coverage 0.000
_reflns_number_gt 3101
_reflns_number_total 3793
_reflns_threshold_expression 'I > 2\s(I)'
_cod_data_source_file c7ra08165k2.cif
_cod_data_source_block 2
_cod_original_cell_volume 4321.4(7)
_cod_original_sg_symbol_H-M 'C 2/c'
_cod_database_code 7236513
_shelx_shelxl_version_number 2016/6
_shelx_space_group_comment
;
The symmetry employed for this shelxl refinement is uniquely defined
by the following loop, which should always be used as a source of
symmetry information in preference to the above space-group names.
They are only intended as comments.
;
_shelx_estimated_absorpt_t_min 0.793
_shelx_estimated_absorpt_t_max 0.854

loop_
_space_group_symop_operation_xyz
'x, y, z'
'-x, y, -z+1/2'
'x+1/2, y+1/2, z'
'-x+1/2, y+1/2, -z+1/2'
'-x, -y, -z'
'x, -y, z-1/2'
'-x+1/2, -y+1/2, -z'
'x+1/2, -y+1/2, z-1/2'

loop_
_atom_site_label
_atom_site_type_symbol
_atom_site_fract_x
_atom_site_fract_y
_atom_site_fract_z
_atom_site_U_iso_or_equiv
_atom_site_adp_type
_atom_site_occupancy
_atom_site_site_symmetry_order
_atom_site_calc_flag
_atom_site_refinement_flags_posn
_atom_site_refinement_flags_adp
_atom_site_refinement_flags_occupancy
_atom_site_disorder_assembly
_atom_site_disorder_group
Co1 Co 0.24676(2) -0.01173(3) 0.45978(3) 0.02288(17) Uani 1 1 d . . . . .
N1 N 0.27105(16) 0.0809(2) 0.5730(2) 0.0273(7) Uani 1 1 d . . . . .
N2 N 0.32478(15) 0.1537(2) 0.7129(2) 0.0260(6) Uani 1 1 d . . . . .
N3 N 0.33861(16) 0.4153(2) 1.0452(2) 0.0285(7) Uani 1 1 d . . . . .
N4 N 0.39446(14) 0.3136(2) 1.0086(2) 0.0234(6) Uani 1 1 d . . . . .
N5 N 0.66935(16) 0.0487(2) 1.0457(2) 0.0297(7) Uani 1 1 d . . . . .
N6 N 0.56590(15) 0.1091(2) 1.0075(2) 0.0267(7) Uani 1 1 d . . . . .
O1 O 0.16157(14) 0.0713(2) 0.3298(2) 0.0412(7) Uani 1 1 d . . . . .
O2 O 0.20000(15) -0.0714(2) 0.31839(19) 0.0383(7) Uani 1 1 d . . . . .
O3 O 0.31429(14) -0.1294(2) 0.5391(2) 0.0407(7) Uani 1 1 d . . . . .
H3A H 0.309441 -0.179806 0.496608 0.061 Uiso 1 1 d R U . . .
H3C H 0.363637 -0.107048 0.578942 0.061 Uiso 1 1 d R U . . .
O4 O 0.500000 -0.0216(3) 0.250000 0.0458(10) Uani 1 2 d S T P . .
O6 O 0.5455(3) 0.1008(5) 0.3675(4) 0.0426(14) Uani 0.5 1 d . . P . .
C1 C 0.44626(19) 0.1343(3) 0.8578(3) 0.0288(8) Uani 1 1 d . . . . .
H1 H 0.458858 0.096766 0.824521 0.035 Uiso 1 1 calc R U . . .
C2 C 0.37742(19) 0.1747(3) 0.8120(2) 0.0263(8) Uani 1 1 d . . . . .
C3 C 0.35770(18) 0.2319(3) 0.8599(2) 0.0267(8) Uani 1 1 d . . . . .
H3 H 0.310905 0.256722 0.828358 0.032 Uiso 1 1 calc R U . . .
C4 C 0.40959(18) 0.2510(3) 0.9557(2) 0.0244(7) Uani 1 1 d . . . . .
C5 C 0.47804(19) 0.2104(3) 1.0039(2) 0.0274(8) Uani 1 1 d . . . . .
H5 H 0.512135 0.222273 1.068792 0.033 Uiso 1 1 calc R U . . .
C6 C 0.49520(18) 0.1518(3) 0.9543(2) 0.0264(8) Uani 1 1 d . . . . .
C7 C 0.32474(19) 0.0759(3) 0.6644(3) 0.0296(8) Uani 1 1 d . . . . .
H7 H 0.358482 0.024922 0.692139 0.035 Uiso 1 1 calc R U . . .
C8 C 0.2350(2) 0.1666(3) 0.5622(3) 0.0352(9) Uani 1 1 d . . . . .
H8 H 0.194396 0.189948 0.504621 0.042 Uiso 1 1 calc R U . . .
C9 C 0.2669(2) 0.2121(3) 0.6469(3) 0.0348(9) Uani 1 1 d . . . . .
H9 H 0.252798 0.271216 0.658710 0.042 Uiso 1 1 calc R U . . .
C10 C 0.33407(19) 0.3661(3) 0.9762(3) 0.0311(8) Uani 1 1 d . . . . .
H10 H 0.293891 0.367418 0.912636 0.037 Uiso 1 1 calc R U . . .
C11 C 0.4065(2) 0.3940(3) 1.1258(3) 0.0376(9) Uani 1 1 d . . . . .
H11 H 0.425809 0.419617 1.186186 0.045 Uiso 1 1 calc R U . . .
C12 C 0.4408(2) 0.3316(3) 1.1055(3) 0.0398(10) Uani 1 1 d . . . . .
H12 H 0.486861 0.305282 1.148278 0.048 Uiso 1 1 calc R U . . .
C13 C 0.6067(2) 0.0859(3) 0.9770(3) 0.0351(9) Uani 1 1 d . . . . .
H13 H 0.592125 0.095145 0.914749 0.042 Uiso 1 1 calc R U . . .
C14 C 0.6691(2) 0.0477(3) 1.1248(3) 0.0349(9) Uani 1 1 d . . . . .
H14 H 0.706887 0.025126 1.184984 0.042 Uiso 1 1 calc R U . . .
C15 C 0.6060(2) 0.0842(3) 1.1023(3) 0.0364(9) Uani 1 1 d . . . . .
H15 H 0.592288 0.091158 1.143105 0.044 Uiso 1 1 calc R U . . .
C16 C 0.1579(2) 0.0001(3) 0.2799(3) 0.0374(10) Uani 1 1 d . . . . .
C17 C 0.1071(3) -0.0110(5) 0.1729(5) 0.0234(13) Uani 0.6 1 d . U P A 2
C18 C 0.1200(4) -0.0803(5) 0.1215(5) 0.0323(13) Uani 0.6 1 d . U P A 2
H18 H 0.161873 -0.118505 0.154036 0.039 Uiso 0.6 1 calc R U P A 2
C19 C 0.0713(4) -0.0900(5) 0.0261(5) 0.0344(14) Uani 0.6 1 d . U P A 2
H19 H 0.080718 -0.134214 -0.006436 0.041 Uiso 0.6 1 calc R U P A 2
C20 C -0.0059(4) 0.0345(5) 0.0259(6) 0.0319(12) Uani 0.6 1 d . U P A 2
C21 C 0.0459(4) 0.0459(5) 0.1252(5) 0.0305(10) Uani 0.6 1 d . U P A 2
H21 H 0.038439 0.092122 0.158391 0.037 Uiso 0.6 1 calc R U P A 2
O5 O 0.5542(3) 0.1310(3) 0.2527(4) 0.1089(19) Uani 1 1 d . . . B 2
C17' C 0.0903(6) 0.0203(8) 0.1770(8) 0.0309(13) Uani 0.4 1 d . U P A 1
C18' C 0.0310(5) 0.0828(7) 0.1491(7) 0.0326(12) Uani 0.4 1 d . U P A 1
H18' H 0.031547 0.120114 0.194651 0.039 Uiso 0.4 1 calc R U P A 1
C19' C -0.0258(6) 0.0881(8) 0.0569(7) 0.039(2) Uani 0.4 1 d . U P A 1
H19' H -0.063907 0.130519 0.038968 0.047 Uiso 0.4 1 calc R U P A 1
C20' C 0.0289(7) -0.0324(9) 0.0113(9) 0.037(3) Uani 0.4 1 d . U P A 1
C21' C 0.0909(6) -0.0393(8) 0.1136(8) 0.035(2) Uani 0.4 1 d . U P A 1
H21' H 0.129052 -0.082746 0.133996 0.042 Uiso 0.4 1 calc R U P A 1
O1W O 0.5758(3) 0.7165(4) 0.3358(4) 0.1144(17) Uani 0.6 1 d . . P C 1
H1WB H 0.577273 0.682162 0.297446 0.172 Uiso 0.6 1 d R U P C 1
H1WC H 0.545893 0.765372 0.305956 0.172 Uiso 0.6 1 d R U P C 1
O1W' O 0.5758(3) 0.7165(4) 0.3358(4) 0.1144(17) Uani 0.4 1 d . . P D 2
H1WG H 0.575073 0.685143 0.294156 0.172 Uiso 0.4 1 d R U P D 2
H1WH H 0.547953 0.768212 0.310216 0.172 Uiso 0.4 1 d R U P D 2
O2W O 0.68087(18) 0.2221(3) 0.3080(3) 0.0710(11) Uani 1 1 d . . . E 2
H2WA H 0.681807 0.291105 0.310669 0.085 Uiso 1 1 d R U . E 2
H2WB H 0.638507 0.212305 0.290669 0.085 Uiso 1 1 d R U . E 2
S1 S 0.500000 0.08589(11) 0.250000 0.0453(4) Uani 1 2 d S T P B 2

loop_
_atom_site_aniso_label
_atom_site_aniso_U_11
_atom_site_aniso_U_22
_atom_site_aniso_U_33
_atom_site_aniso_U_23
_atom_site_aniso_U_13
_atom_site_aniso_U_12
Co1 0.0200(3) 0.0307(3) 0.0151(3) -0.00175(19) 0.0087(2) -0.00666(19)
N1 0.0239(15) 0.0349(17) 0.0213(15) -0.0045(13) 0.0123(13) -0.0057(13)
N2 0.0211(14) 0.0325(16) 0.0188(15) -0.0049(12) 0.0087(12) 0.0011(12)
N3 0.0251(15) 0.0357(17) 0.0228(16) -0.0018(13) 0.0131(13) 0.0065(13)
N4 0.0192(14) 0.0286(15) 0.0207(15) -0.0027(12) 0.0107(12) 0.0038(12)
N5 0.0249(15) 0.0407(18) 0.0230(16) 0.0020(13) 0.0139(13) 0.0081(13)
N6 0.0213(14) 0.0358(16) 0.0212(15) -0.0016(13) 0.0115(13) 0.0071(13)
O1 0.0320(14) 0.0431(16) 0.0308(16) 0.0077(13) 0.0086(13) -0.0090(12)
O2 0.0346(15) 0.0520(18) 0.0242(14) -0.0050(13) 0.0149(12) -0.0137(14)
O3 0.0317(14) 0.0448(16) 0.0387(16) 0.0034(13) 0.0169(13) 0.0026(12)
O4 0.063(3) 0.039(2) 0.050(3) 0.000 0.042(2) 0.000
O6 0.038(3) 0.064(4) 0.021(3) -0.007(3) 0.015(2) -0.005(3)
C1 0.0255(18) 0.036(2) 0.0251(19) -0.0058(16) 0.0149(16) 0.0040(15)
C2 0.0262(18) 0.0300(18) 0.0216(18) -0.0044(14) 0.0134(15) 0.0000(15)
C3 0.0200(17) 0.0307(19) 0.0245(19) -0.0027(15) 0.0103(15) 0.0060(14)
C4 0.0236(17) 0.0281(18) 0.0232(18) -0.0018(14) 0.0147(15) 0.0019(14)
C5 0.0225(17) 0.037(2) 0.0198(18) -0.0033(15) 0.0107(15) 0.0061(15)
C6 0.0215(17) 0.0328(19) 0.0252(19) -0.0016(15) 0.0139(15) 0.0048(14)
C7 0.0263(18) 0.035(2) 0.0232(19) -0.0048(15) 0.0122(16) 0.0030(15)
C8 0.0291(19) 0.038(2) 0.028(2) -0.0001(17) 0.0111(17) 0.0013(17)
C9 0.034(2) 0.035(2) 0.026(2) -0.0022(16) 0.0124(17) 0.0075(17)
C10 0.0254(18) 0.042(2) 0.0210(18) -0.0005(16) 0.0109(15) 0.0109(16)
C11 0.0274(19) 0.053(2) 0.0231(19) -0.0099(18) 0.0097(16) 0.0108(18)
C12 0.0249(19) 0.057(3) 0.027(2) -0.0070(19) 0.0092(17) 0.0146(18)
C13 0.0306(19) 0.054(2) 0.0222(19) -0.0005(17) 0.0163(17) 0.0127(18)
C14 0.0301(19) 0.052(2) 0.024(2) 0.0104(17) 0.0164(17) 0.0151(18)
C15 0.035(2) 0.054(2) 0.027(2) 0.0118(18) 0.0222(18) 0.0155(19)
C16 0.032(2) 0.054(3) 0.0197(19) 0.0002(19) 0.0118(17) -0.023(2)
C17 0.024(2) 0.027(2) 0.022(2) 0.0003(15) 0.0144(15) -0.0019(15)
C18 0.032(2) 0.035(2) 0.030(2) -0.0014(16) 0.0184(15) 0.0028(16)
C19 0.036(2) 0.037(2) 0.030(2) -0.0015(16) 0.0194(16) 0.0021(16)
C20 0.0311(15) 0.0333(16) 0.0305(15) 0.0005(12) 0.0177(12) -0.0016(12)
C21 0.0302(14) 0.0322(15) 0.0298(14) 0.0002(11) 0.0180(11) -0.0004(11)
O5 0.110(4) 0.068(3) 0.222(6) -0.022(3) 0.138(4) -0.025(3)
C17' 0.0306(16) 0.0317(17) 0.0303(16) 0.0002(13) 0.0179(12) -0.0007(13)
C18' 0.0314(15) 0.0332(15) 0.0311(15) 0.0005(12) 0.0172(11) -0.0006(12)
C19' 0.038(3) 0.040(3) 0.038(3) 0.0006(18) 0.0215(19) 0.0004(18)
C20' 0.037(3) 0.037(3) 0.036(3) 0.0027(19) 0.021(2) -0.0031(19)
C21' 0.035(3) 0.036(3) 0.035(3) -0.0003(18) 0.0204(18) -0.0007(18)
O1W 0.088(3) 0.138(5) 0.104(4) 0.000(4) 0.049(3) 0.008(3)
O1W' 0.088(3) 0.138(5) 0.104(4) 0.000(4) 0.049(3) 0.008(3)
O2W 0.047(2) 0.054(2) 0.085(3) -0.010(2) 0.024(2) 0.0003(17)
S1 0.0337(8) 0.0334(8) 0.0774(12) 0.000 0.0375(8) 0.000

loop_
_atom_type_symbol
_atom_type_description
_atom_type_scat_dispersion_real
_atom_type_scat_dispersion_imag
_atom_type_scat_source
C C 0.0033 0.0016 'International Tables Vol C Tables 4.2.6.8 and 6.1.1.4'
H H 0.0000 0.0000 'International Tables Vol C Tables 4.2.6.8 and 6.1.1.4'
N N 0.0061 0.0033 'International Tables Vol C Tables 4.2.6.8 and 6.1.1.4'
O O 0.0106 0.0060 'International Tables Vol C Tables 4.2.6.8 and 6.1.1.4'
S S 0.1246 0.1234 'International Tables Vol C Tables 4.2.6.8 and 6.1.1.4'
Co Co 0.3494 0.9721 'International Tables Vol C Tables 4.2.6.8 and 6.1.1.4'

loop_
_geom_angle_atom_site_label_1
_geom_angle_atom_site_label_2
_geom_angle_atom_site_label_3
_geom_angle
_geom_angle_site_symmetry_1
_geom_angle_site_symmetry_3
O3 Co1 N1 98.94(12) . .
O3 Co1 N5 89.27(12) . 2_656
N1 Co1 N5 93.44(11) . 2_656
O3 Co1 N3 88.63(11) . 4_546
N1 Co1 N3 92.79(11) . 4_546
N5 Co1 N3 173.67(12) 2_656 4_546
O3 Co1 O2 98.12(12) . .
N1 Co1 O2 162.93(12) . .
N5 Co1 O2 87.26(11) 2_656 .
N3 Co1 O2 87.12(10) 4_546 .
O3 Co1 O1 157.33(12) . .
N1 Co1 O1 103.58(12) . .
N5 Co1 O1 91.97(11) 2_656 .
N3 Co1 O1 87.67(11) 4_546 .
O2 Co1 O1 59.36(12) . .
C7 N1 C8 105.5(3) . .
C7 N1 Co1 129.6(3) . .
C8 N1 Co1 124.7(2) . .
C7 N2 C9 106.4(3) . .
C7 N2 C2 126.5(3) . .
C9 N2 C2 126.9(3) . .
C10 N3 C11 104.8(3) . .
C10 N3 Co1 127.8(2) . 4_556
C11 N3 Co1 126.4(2) . 4_556
C10 N4 C12 106.2(3) . .
C10 N4 C4 128.2(3) . .
C12 N4 C4 125.6(3) . .
C13 N5 C14 105.5(3) . .
C13 N5 Co1 129.5(2) . 2_656
C14 N5 Co1 124.8(2) . 2_656
C13 N6 C15 106.4(3) . .
C13 N6 C6 128.3(3) . .
C15 N6 C6 125.3(3) . .
C16 O1 Co1 88.5(2) . .
C16 O2 Co1 91.5(2) . .
Co1 O3 H3A 109.4 . .
Co1 O3 H3C 109.5 . .
H3A O3 H3C 109.5 . .
C6 C1 C2 117.5(3) . .
C6 C1 H1 121.3 . .
C2 C1 H1 121.3 . .
C3 C2 C1 122.3(3) . .
C3 C2 N2 119.3(3) . .
C1 C2 N2 118.5(3) . .
C4 C3 C2 118.1(3) . .
C4 C3 H3 120.9 . .
C2 C3 H3 120.9 . .
C3 C4 C5 121.2(3) . .
C3 C4 N4 121.4(3) . .
C5 C4 N4 117.5(3) . .
C6 C5 C4 119.0(3) . .
C6 C5 H5 120.5 . .
C4 C5 H5 120.5 . .
C1 C6 C5 121.8(3) . .
C1 C6 N6 121.0(3) . .
C5 C6 N6 117.2(3) . .
N1 C7 N2 111.6(3) . .
N1 C7 H7 124.2 . .
N2 C7 H7 124.2 . .
C9 C8 N1 110.0(3) . .
C9 C8 H8 125.0 . .
N1 C8 H8 125.0 . .
C8 C9 N2 106.4(3) . .
C8 C9 H9 126.8 . .
N2 C9 H9 126.8 . .
N3 C10 N4 111.9(3) . .
N3 C10 H10 124.0 . .
N4 C10 H10 124.0 . .
C12 C11 N3 110.6(3) . .
C12 C11 H11 124.7 . .
N3 C11 H11 124.7 . .
C11 C12 N4 106.5(3) . .
C11 C12 H12 126.8 . .
N4 C12 H12 126.8 . .
N5 C13 N6 111.7(3) . .
N5 C13 H13 124.1 . .
N6 C13 H13 124.1 . .
C15 C14 N5 109.8(3) . .
C15 C14 H14 125.1 . .
N5 C14 H14 125.1 . .
C14 C15 N6 106.6(3) . .
C14 C15 H15 126.7 . .
N6 C15 H15 126.7 . .
O2 C16 O1 120.5(4) . .
O2 C16 C17 111.9(4) . .
O1 C16 C17 127.6(5) . .
O2 C16 C17' 133.3(6) . .
O1 C16 C17' 105.8(6) . .
C21 C17 C18 120.2(6) . .
C21 C17 C16 117.4(6) . .
C18 C17 C16 122.4(6) . .
C19 C18 C17 120.0(7) . .
C19 C18 H18 120.0 . .
C17 C18 H18 120.0 . .
C18 C19 H19 119.1 . .
C20 C19 H19 119.1 5 .
C20 C21 C17 120.1(7) . .
C20 C21 H21 120.0 . .
C17 C21 H21 120.0 . .
C21' C17' C18' 122.4(11) . .
C21' C17' C16 110.2(10) . .
C18' C17' C16 127.1(9) . .
C19' C18' C17' 119.9(10) . .
C19' C18' H18' 120.1 . .
C17' C18' H18' 120.1 . .
C20' C19' C18' 121.4(11) 5 .
C20' C19' H19' 119.3 5 .
C18' C19' H19' 119.3 . .
C19' C20' C20' 121.9(14) 5 5
C19' C20' C21' 121.6(11) 5 .
C20' C20' C21' 116.4(14) 5 .
C17' C21' C20' 117.8(11) . .
C17' C21' H21' 121.1 . .
C20' C21' H21' 121.1 . .
H1WB O1W H1WC 109.8 . .
H1WG O1W' H1WH 109.5 . .
H2WA O2W H2WB 99.4 . .
O5 S1 O5 126.4(4) 2_655 .
O5 S1 O4 116.80(19) 2_655 .
O5 S1 O4 116.80(19) . .
O4 S1 O6 96.9(2) . 2_655
O5 S1 O6 83.6(3) 2_655 .
O5 S1 O6 90.1(3) . .
O4 S1 O6 96.9(2) . .
O6 S1 O6 166.1(4) 2_655 .

loop_
_geom_bond_atom_site_label_1
_geom_bond_atom_site_label_2
_geom_bond_distance
_geom_bond_site_symmetry_2
Co1 O3 2.076(3) .
Co1 N1 2.107(3) .
Co1 N5 2.133(3) 2_656
Co1 N3 2.139(3) 4_546
Co1 O2 2.170(3) .
Co1 O1 2.227(3) .
N1 C7 1.315(5) .
N1 C8 1.370(5) .
N2 C7 1.346(4) .
N2 C9 1.377(5) .
N2 C2 1.429(4) .
N3 C10 1.317(4) .
N3 C11 1.374(5) .
N4 C10 1.345(4) .
N4 C12 1.380(5) .
N4 C4 1.431(4) .
N5 C13 1.308(5) .
N5 C14 1.372(5) .
N6 C13 1.350(4) .
N6 C15 1.370(5) .
N6 C6 1.427(4) .
O1 C16 1.263(5) .
O2 C16 1.245(5) .
O3 H3A 0.9600 .
O3 H3C 0.9600 .
O4 S1 1.456(4) .
O6 S1 1.665(5) .
C1 C6 1.379(5) .
C1 C2 1.389(5) .
C1 H1 0.9300 .
C2 C3 1.388(5) .
C3 C4 1.382(5) .
C3 H3 0.9300 .
C4 C5 1.380(5) .
C5 C6 1.383(5) .
C5 H5 0.9300 .
C7 H7 0.9300 .
C8 C9 1.342(5) .
C8 H8 0.9300 .
C9 H9 0.9300 .
C10 H10 0.9300 .
C11 C12 1.330(5) .
C11 H11 0.9300 .
C12 H12 0.9300 .
C13 H13 0.9300 .
C14 C15 1.344(5) .
C14 H14 0.9300 .
C15 H15 0.9300 .
C16 C17 1.507(7) .
C16 C17' 1.547(12) .
C17 C21 1.367(9) .
C17 C18 1.436(10) .
C18 C19 1.349(9) .
C18 H18 0.9300 .
C19 C20 1.421(10) 5
C19 H19 0.9300 .
C20 C21 1.409(11) .
C20 C20 1.426(15) 5
C21 H21 0.9300 .
O5 S1 1.356(4) .
C17' C21' 1.369(16) .
C17' C18' 1.418(16) .
C18' C19' 1.342(14) .
C18' H18' 0.9300 .
C19' C20' 1.367(16) 5
C19' H19' 0.9300 .
C20' C20' 1.43(2) 5
C20' C21' 1.483(16) .
C21' H21' 0.9300 .
O1W H1WB 0.8267 .
O1W H1WC 0.8693 .
O1W' H1WG 0.8278 .
O1W' H1WH 0.8712 .
O2W H2WA 0.9356 .
O2W H2WB 0.8369 .

loop_
_geom_torsion_atom_site_label_1
_geom_torsion_atom_site_label_2
_geom_torsion_atom_site_label_3
_geom_torsion_atom_site_label_4
_geom_torsion
_geom_torsion_site_symmetry_1
_geom_torsion_site_symmetry_4
C6 C1 C2 C3 0.9(5) . .
C6 C1 C2 N2 -177.2(3) . .
C7 N2 C2 C3 -155.1(3) . .
C9 N2 C2 C3 29.5(5) . .
C7 N2 C2 C1 23.0(5) . .
C9 N2 C2 C1 -152.4(4) . .
C1 C2 C3 C4 1.9(6) . .
N2 C2 C3 C4 179.9(3) . .
C2 C3 C4 C5 -3.3(5) . .
C2 C3 C4 N4 176.8(3) . .
C10 N4 C4 C3 -4.8(6) . .
C12 N4 C4 C3 175.3(4) . .
C10 N4 C4 C5 175.3(4) . .
C12 N4 C4 C5 -4.7(5) . .
C3 C4 C5 C6 1.8(6) . .
N4 C4 C5 C6 -178.2(3) . .
C2 C1 C6 C5 -2.4(6) . .
C2 C1 C6 N6 177.0(3) . .
C4 C5 C6 C1 1.1(6) . .
C4 C5 C6 N6 -178.3(3) . .
C13 N6 C6 C1 30.5(6) . .
C15 N6 C6 C1 -150.0(4) . .
C13 N6 C6 C5 -150.0(4) . .
C15 N6 C6 C5 29.5(5) . .
C8 N1 C7 N2 0.3(4) . .
Co1 N1 C7 N2 175.1(2) . .
C9 N2 C7 N1 -0.2(4) . .
C2 N2 C7 N1 -176.4(3) . .
C7 N1 C8 C9 -0.3(4) . .
Co1 N1 C8 C9 -175.4(3) . .
N1 C8 C9 N2 0.2(4) . .
C7 N2 C9 C8 0.0(4) . .
C2 N2 C9 C8 176.2(3) . .
C11 N3 C10 N4 1.1(4) . .
Co1 N3 C10 N4 -167.8(2) 4_556 .
C12 N4 C10 N3 -0.3(4) . .
C4 N4 C10 N3 179.7(3) . .
C10 N3 C11 C12 -1.5(5) . .
Co1 N3 C11 C12 167.6(3) 4_556 .
N3 C11 C12 N4 1.3(5) . .
C10 N4 C12 C11 -0.6(5) . .
C4 N4 C12 C11 179.4(3) . .
C14 N5 C13 N6 0.1(5) . .
Co1 N5 C13 N6 174.9(3) 2_656 .
C15 N6 C13 N5 -0.2(5) . .
C6 N6 C13 N5 179.3(3) . .
C13 N5 C14 C15 0.2(5) . .
Co1 N5 C14 C15 -175.0(3) 2_656 .
N5 C14 C15 N6 -0.3(5) . .
C13 N6 C15 C14 0.3(5) . .
C6 N6 C15 C14 -179.3(4) . .
Co1 O2 C16 O1 4.0(4) . .
Co1 O2 C16 C17 -176.7(3) . .
Co1 O2 C16 C17' -167.4(7) . .
Co1 O1 C16 O2 -3.9(3) . .
Co1 O1 C16 C17 176.9(4) . .
Co1 O1 C16 C17' 169.6(5) . .
O2 C16 C17 C21 161.6(5) . .
O1 C16 C17 C21 -19.2(8) . .
O2 C16 C17 C18 -16.5(7) . .
O1 C16 C17 C18 162.7(5) . .
C21 C17 C18 C19 -0.6(9) . .
C16 C17 C18 C19 177.5(5) . .
C17 C18 C19 C20 -1.2(10) . 5
C20 C20 C21 C17 -1.6(12) 5 .
C19 C20 C21 C17 178.2(6) 5 .
C18 C17 C21 C20 2.0(9) . .
C16 C17 C21 C20 -176.1(5) . .
O2 C16 C17' C21' -21.7(12) . .
O1 C16 C17' C21' 165.9(7) . .
O2 C16 C17' C18' 152.2(8) . .
O1 C16 C17' C18' -20.2(11) . .
C21' C17' C18' C19' -2.9(16) . .
C16 C17' C18' C19' -176.1(9) . .
C17' C18' C19' C20' 1.6(16) . 5
C18' C17' C21' C20' 4.0(16) . .
C16 C17' C21' C20' 178.2(8) . .
C19' C20' C21' C17' 178.9(10) 5 .
C20' C20' C21' C17' -3.7(18) 5 .
